data_4129816
loop_
_publ_author_name
'Kawai, Hiroyuki'
'Wolf, William J.'
'DiPasquale, Antonio G.'
'Winston, Matthew S.'
'Toste, F. Dean'

_publ_section_title
;
 Phosphonium Formation by Facile Carbon-Phosphorus Reductive Elimination
 from Gold(III).
;
_journal_issue 2
_journal_name_full 'Journal of the American Chemical Society'
_journal_page_first 587
_journal_page_last 593
_journal_paper_doi 10.1021/jacs.5b10720
_journal_volume 138
_journal_year 2016
_chemical_formula_sum 'C73 H50 Au2 Cl4 F10 O4 P2'
_chemical_formula_weight 1778.80
_chemical_name_common KH-1450
_chemical_name_systematic toste127
_space_group.centring_type primitive

_space_group_crystal_system triclinic
_space_group_IT_number 2
_space_group_name_Hall '-P 1'
_space_group_name_H-M_alt 'P -1'
_atom_sites_solution_hydrogens geom
_atom_sites_solution_primary iterative
_atom_sites_solution_secondary difmap
_audit_creation_method SHELXL-2014/7
_cell_angle_alpha 76.179(4)
_cell_angle_beta 85.607(4)
_cell_angle_gamma 79.817(4)
_cell_formula_units_Z 1
_cell_length_a 8.1704(18)
_cell_length_b 11.455(2)
_cell_length_c 17.998(4)
_cell_measurement_reflns_used 9757
_cell_measurement_temperature 100(2)
_cell_measurement_theta_max 25.34
_cell_measurement_theta_min 2.33
_cell_volume 1608.9(6)
_computing_cell_refinement 'Bruker SAINT'
_computing_data_collection 'Bruker APEX2'
_computing_data_reduction 'Bruker SAINT'
_computing_molecular_graphics ORTEP-32
_computing_publication_material WinGX
_computing_structure_refinement SHELXL-2014
_computing_structure_solution SHELXT
_diffrn_ambient_temperature 100(2)
_diffrn_detector_area_resol_mean 8.366
_diffrn_measured_fraction_theta_full 1.000
_diffrn_measured_fraction_theta_max 0.998
_diffrn_measurement_device_type 'Bruker APEX-I CCD'
_diffrn_measurement_method 'phi and omega scans'
_diffrn_radiation_type MoK\a
_diffrn_radiation_wavelength 0.71073
_diffrn_reflns_av_R_equivalents 0.0443
_diffrn_reflns_av_unetI/netI 0.0199
_diffrn_reflns_Laue_measured_fraction_full 1.000
_diffrn_reflns_Laue_measured_fraction_max 0.998
_diffrn_reflns_limit_h_max 9
_diffrn_reflns_limit_h_min -9
_diffrn_reflns_limit_k_max 13
_diffrn_reflns_limit_k_min -13
_diffrn_reflns_limit_l_max 21
_diffrn_reflns_limit_l_min -21
_diffrn_reflns_number 76248
_diffrn_reflns_point_group_measured_fraction_full 1.000
_diffrn_reflns_point_group_measured_fraction_max 0.998
_diffrn_reflns_theta_full 25.000
_diffrn_reflns_theta_max 25.373
_diffrn_reflns_theta_min 1.166
_diffrn_source 'fine focus sealed tube'
_exptl_absorpt_coefficient_mu 4.851
_exptl_absorpt_correction_T_max 0.862
_exptl_absorpt_correction_T_min 0.583
_exptl_absorpt_correction_type multi-scan
_exptl_absorpt_process_details SADABS
_exptl_crystal_colour colorless
_exptl_crystal_density_diffrn 1.836
_exptl_crystal_description rod
_exptl_crystal_F_000 866
_exptl_crystal_size_max 0.100
_exptl_crystal_size_mid 0.040
_exptl_crystal_size_min 0.020
_refine_diff_density_max 1.113
_refine_diff_density_min -0.792
_refine_diff_density_rms 0.082
_refine_ls_extinction_method none
_refine_ls_goodness_of_fit_ref 1.085
_refine_ls_hydrogen_treatment constr
_refine_ls_matrix_type full
_refine_ls_number_parameters 438
_refine_ls_number_reflns 5900
_refine_ls_number_restraints 0
_refine_ls_restrained_S_all 1.085
_refine_ls_R_factor_all 0.0212
_refine_ls_R_factor_gt 0.0180
_refine_ls_shift/su_max 0.001
_refine_ls_shift/su_mean 0.000
_refine_ls_structure_factor_coef Fsqd
_refine_ls_weighting_details 'w=1/[\s^2^(Fo^2^)+(0.0111P)^2^+2.6613P] where P=(Fo^2^+2Fc^2^)/3'
_refine_ls_weighting_scheme calc
_refine_ls_wR_factor_gt 0.0384
_refine_ls_wR_factor_ref 0.0405
_reflns_Friedel_coverage 0.000
_reflns_number_gt 5521
_reflns_number_total 5900
_reflns_threshold_expression 'I > 2\s(I)'
_cod_data_source_file ja5b10720_si_005.cif
_cod_data_source_block toste127
_cod_original_cell_volume 1608.8(6)
_cod_database_code 4129816
_shelx_shelxl_version_number 2014/7
_shelx_space_group_comment
; 
The symmetry employed for this shelxl refinement is uniquely defined 
by the following loop, which should always be used as a source of 
symmetry information in preference to the above space-group names. 
They are only intended as comments. 
;
_shelx_estimated_absorpt_t_min 0.643
_shelx_estimated_absorpt_t_max 0.909

loop_
_space_group_symop_operation_xyz
'x, y, z'
'-x, -y, -z'

loop_
_atom_site_label
_atom_site_type_symbol
_atom_site_fract_x
_atom_site_fract_y
_atom_site_fract_z
_atom_site_U_iso_or_equiv
_atom_site_adp_type
_atom_site_occupancy
_atom_site_site_symmetry_order
_atom_site_calc_flag
_atom_site_refinement_flags_posn
_atom_site_refinement_flags_adp
_atom_site_refinement_flags_occupancy
_atom_site_disorder_assembly
_atom_site_disorder_group
C1 C 0.3396(3) 0.1680(2) 0.14915(16) 0.0168(6) Uani 1 1 d . . . . .
C2 C 0.2704(4) 0.2603(3) 0.08985(16) 0.0203(6) Uani 1 1 d . . . . .
C3 C 0.3627(4) 0.3253(3) 0.03292(16) 0.0256(7) Uani 1 1 d . . . . .
C4 C 0.5329(4) 0.2986(3) 0.03266(17) 0.0280(7) Uani 1 1 d . . . . .
C5 C 0.6084(4) 0.2074(3) 0.09014(18) 0.0264(7) Uani 1 1 d . . . . .
C6 C 0.5110(4) 0.1454(3) 0.14665(16) 0.0209(6) Uani 1 1 d . . . . .
C7 C 0.1778(3) 0.5761(2) 0.23167(15) 0.0136(5) Uani 1 1 d . . . . .
C8 C 0.0940(3) 0.6946(2) 0.22769(16) 0.0174(6) Uani 1 1 d . . . . .
H8 H 0.1110 0.7374 0.2649 0.021 Uiso 1 1 calc R U . . .
C9 C -0.0140(4) 0.7492(3) 0.16906(17) 0.0229(6) Uani 1 1 d . . . . .
H9 H -0.0718 0.8298 0.1661 0.027 Uiso 1 1 calc R U . . .
C10 C -0.0384(4) 0.6871(3) 0.11468(17) 0.0253(7) Uani 1 1 d . . . . .
H10 H -0.1129 0.7252 0.0746 0.030 Uiso 1 1 calc R U . . .
C11 C 0.0451(4) 0.5696(3) 0.11827(17) 0.0228(6) Uani 1 1 d . . . . .
H11 H 0.0283 0.5276 0.0806 0.027 Uiso 1 1 calc R U . . .
C12 C 0.1531(3) 0.5134(2) 0.17676(15) 0.0165(6) Uani 1 1 d . . . . .
H12 H 0.2100 0.4327 0.1795 0.020 Uiso 1 1 calc R U . . .
C13 C 0.4947(3) 0.4134(2) 0.27638(15) 0.0136(5) Uani 1 1 d . . . . .
C14 C 0.5690(3) 0.4509(2) 0.20424(15) 0.0168(6) Uani 1 1 d . . . . .
H14 H 0.5181 0.5214 0.1691 0.020 Uiso 1 1 calc R U . . .
C15 C 0.7176(3) 0.3845(3) 0.18432(17) 0.0204(6) Uani 1 1 d . . . . .
H15 H 0.7687 0.4094 0.1352 0.024 Uiso 1 1 calc R U . . .
C16 C 0.7921(3) 0.2822(3) 0.23564(17) 0.0217(6) Uani 1 1 d . . . . .
H16 H 0.8951 0.2382 0.2218 0.026 Uiso 1 1 calc R U . . .
C17 C 0.7184(3) 0.2435(2) 0.30672(16) 0.0184(6) Uani 1 1 d . . . . .
H17 H 0.7695 0.1725 0.3414 0.022 Uiso 1 1 calc R U . . .
C18 C 0.5689(3) 0.3088(2) 0.32731(15) 0.0153(6) Uani 1 1 d . . . . .
H18 H 0.5172 0.2823 0.3761 0.018 Uiso 1 1 calc R U . . .
C19 C 0.2129(3) 0.4028(2) 0.38275(15) 0.0133(5) Uani 1 1 d . . . . .
C20 C 0.1591(3) 0.3075(2) 0.36203(16) 0.0169(6) Uani 1 1 d . . . . .
H20 H 0.1666 0.3034 0.3097 0.020 Uiso 1 1 calc R U . . .
C21 C 0.0935(3) 0.2165(2) 0.41705(16) 0.0182(6) Uani 1 1 d . . . . .
H21 H 0.0560 0.1517 0.4023 0.022 Uiso 1 1 calc R U . . .
C22 C 0.0845(3) 0.2230(2) 0.49222(16) 0.0171(6) Uani 1 1 d . . . . .
H22 H 0.0413 0.1613 0.5296 0.021 Uiso 1 1 calc R U . . .
C23 C 0.1381(3) 0.3194(2) 0.51581(15) 0.0148(5) Uani 1 1 d . . . . .
C24 C 0.1280(3) 0.3218(2) 0.59428(15) 0.0167(6) Uani 1 1 d . . . . .
H24 H 0.0847 0.2592 0.6310 0.020 Uiso 1 1 calc R U . . .
C25 C 0.1803(3) 0.4137(2) 0.61720(15) 0.0175(6) Uani 1 1 d . . . . .
H25 H 0.1743 0.4148 0.6700 0.021 Uiso 1 1 calc R U . . .
C26 C 0.2429(3) 0.5064(2) 0.56327(15) 0.0160(6) Uani 1 1 d . . . . .
H26 H 0.2783 0.5695 0.5808 0.019 Uiso 1 1 calc R U . . .
C27 C 0.2556(3) 0.5105(2) 0.48560(15) 0.0128(5) Uani 1 1 d . . . . .
C28 C 0.2036(3) 0.4133(2) 0.46031(15) 0.0127(5) Uani 1 1 d . . . . .
C29 C 0.3620(3) 0.6142(2) 0.35398(15) 0.0130(5) Uani 1 1 d . . . . .
C30 C 0.3232(3) 0.6129(2) 0.43195(15) 0.0136(5) Uani 1 1 d . . . . .
C31 C 0.3547(3) 0.7116(2) 0.45807(15) 0.0160(6) Uani 1 1 d . . . . .
H31 H 0.3275 0.7146 0.5099 0.019 Uiso 1 1 calc R U . . .
C32 C 0.4249(3) 0.8057(2) 0.41034(16) 0.0172(6) Uani 1 1 d . . . . .
C33 C 0.4667(3) 0.8062(2) 0.33380(16) 0.0168(6) Uani 1 1 d . . . . .
H33 H 0.5154 0.8705 0.3015 0.020 Uiso 1 1 calc R U . . .
C34 C 0.4348(3) 0.7101(2) 0.30677(15) 0.0150(6) Uani 1 1 d . . . . .
C35 C 0.5223(4) 0.9943(3) 0.39740(18) 0.0292(7) Uani 1 1 d . . . . .
H35A H 0.6308 0.9628 0.3763 0.044 Uiso 1 1 calc R U . . .
H35B H 0.5369 1.0507 0.4287 0.044 Uiso 1 1 calc R U . . .
H35C H 0.4489 1.0373 0.3554 0.044 Uiso 1 1 calc R U . . .
C36 C 0.5090(4) 0.8009(3) 0.17693(17) 0.0255(7) Uani 1 1 d . . . . .
H36A H 0.4188 0.8700 0.1761 0.038 Uiso 1 1 calc R U . . .
H36B H 0.5216 0.7808 0.1266 0.038 Uiso 1 1 calc R U . . .
H36C H 0.6130 0.8224 0.1891 0.038 Uiso 1 1 calc R U . . .
C37 C 1.0941(14) 0.0087(12) 0.0392(7) 0.0394(5) Uani 0.5 1 d . . P A -1
H37A H 1.1111 -0.0616 0.0837 0.047 Uiso 0.5 1 calc R U P A -1
H37B H 1.0526 0.0823 0.0591 0.047 Uiso 0.5 1 calc R U P A -1
O1 O 0.4495(3) 0.89452(18) 0.44408(11) 0.0254(5) Uani 1 1 d . . . . .
O2 O 0.4702(2) 0.69754(16) 0.23392(10) 0.0174(4) Uani 1 1 d . . . . .
F1 F 0.1022(2) 0.29103(15) 0.08536(9) 0.0258(4) Uani 1 1 d . . . . .
F2 F 0.2886(2) 0.41523(17) -0.02330(10) 0.0387(5) Uani 1 1 d . . . . .
F3 F 0.6252(3) 0.36063(19) -0.02306(11) 0.0437(5) Uani 1 1 d . . . . .
F4 F 0.7754(2) 0.18074(18) 0.09073(12) 0.0383(5) Uani 1 1 d . . . . .
F5 F 0.5935(2) 0.05679(15) 0.20185(10) 0.0291(4) Uani 1 1 d . . . . .
P1 P 0.31287(8) 0.50365(6) 0.30964(4) 0.01175(14) Uani 1 1 d . . . . .
Cl1 Cl 0.02881(9) -0.03437(6) 0.31780(4) 0.02257(15) Uani 1 1 d . . . . .
Au1 Au 0.19697(2) 0.07289(2) 0.22903(2) 0.01658(4) Uani 1 1 d . . . . .
Cl2 Cl 1.2858(2) 0.02508(15) -0.00772(10) 0.0344(4) Uani 0.5 1 d . . P A -1
Cl3 Cl 0.9426(3) -0.0128(2) -0.01565(12) 0.0394(5) Uani 0.5 1 d . . P A -1

loop_
_atom_site_aniso_label
_atom_site_aniso_U_11
_atom_site_aniso_U_22
_atom_site_aniso_U_33
_atom_site_aniso_U_23
_atom_site_aniso_U_13
_atom_site_aniso_U_12
C1 0.0193(14) 0.0135(14) 0.0203(15) -0.0103(11) 0.0004(11) -0.0018(10)
C2 0.0253(15) 0.0204(15) 0.0186(15) -0.0083(12) 0.0002(12) -0.0079(12)
C3 0.0381(18) 0.0255(17) 0.0157(15) -0.0021(12) -0.0018(13) -0.0147(13)
C4 0.0397(19) 0.0338(18) 0.0171(16) -0.0092(13) 0.0101(14) -0.0240(15)
C5 0.0202(15) 0.0331(18) 0.0329(18) -0.0189(14) 0.0086(13) -0.0117(13)
C6 0.0242(15) 0.0186(15) 0.0215(15) -0.0074(12) -0.0003(12) -0.0041(11)
C7 0.0120(13) 0.0173(14) 0.0115(13) -0.0033(10) 0.0020(10) -0.0037(10)
C8 0.0166(14) 0.0172(14) 0.0193(15) -0.0057(11) 0.0021(11) -0.0045(11)
C9 0.0215(15) 0.0179(15) 0.0262(16) -0.0015(12) -0.0031(12) 0.0008(11)
C10 0.0234(16) 0.0288(17) 0.0218(16) 0.0006(13) -0.0110(13) -0.0034(12)
C11 0.0239(15) 0.0271(16) 0.0208(16) -0.0075(12) -0.0037(12) -0.0092(12)
C12 0.0170(14) 0.0162(14) 0.0179(14) -0.0063(11) 0.0005(11) -0.0040(11)
C13 0.0130(13) 0.0130(13) 0.0170(14) -0.0073(10) -0.0012(11) -0.0025(10)
C14 0.0184(14) 0.0146(14) 0.0180(15) -0.0049(11) 0.0009(11) -0.0030(11)
C15 0.0202(15) 0.0190(15) 0.0219(15) -0.0057(12) 0.0078(12) -0.0053(11)
C16 0.0145(14) 0.0188(15) 0.0316(17) -0.0090(12) 0.0031(12) 0.0008(11)
C17 0.0166(14) 0.0150(14) 0.0242(16) -0.0059(11) -0.0051(12) -0.0005(11)
C18 0.0175(14) 0.0144(14) 0.0157(14) -0.0056(11) -0.0014(11) -0.0038(10)
C19 0.0092(12) 0.0154(13) 0.0150(14) -0.0041(10) 0.0008(10) -0.0008(10)
C20 0.0181(14) 0.0193(14) 0.0147(14) -0.0064(11) -0.0001(11) -0.0035(11)
C21 0.0180(14) 0.0162(14) 0.0225(15) -0.0072(11) 0.0017(12) -0.0063(11)
C22 0.0153(13) 0.0135(14) 0.0209(15) -0.0011(11) 0.0019(11) -0.0030(10)
C23 0.0108(13) 0.0129(13) 0.0182(14) -0.0026(11) 0.0004(11) 0.0026(10)
C24 0.0144(13) 0.0157(14) 0.0170(14) -0.0002(11) 0.0008(11) -0.0001(10)
C25 0.0173(14) 0.0206(15) 0.0124(14) -0.0022(11) -0.0017(11) 0.0011(11)
C26 0.0131(13) 0.0161(14) 0.0195(15) -0.0066(11) -0.0032(11) 0.0002(10)
C27 0.0077(12) 0.0140(13) 0.0161(14) -0.0042(10) -0.0020(10) 0.0020(10)
C28 0.0098(12) 0.0124(13) 0.0149(14) -0.0033(10) -0.0009(10) 0.0012(10)
C29 0.0121(13) 0.0125(13) 0.0147(14) -0.0044(10) -0.0021(10) -0.0005(10)
C30 0.0091(12) 0.0146(13) 0.0167(14) -0.0040(10) -0.0029(10) 0.0009(10)
C31 0.0193(14) 0.0161(14) 0.0140(14) -0.0065(11) -0.0027(11) -0.0020(11)
C32 0.0186(14) 0.0143(14) 0.0208(15) -0.0069(11) -0.0050(11) -0.0021(11)
C33 0.0164(14) 0.0111(13) 0.0199(15) -0.0003(11) 0.0032(11) -0.0001(10)
C34 0.0110(13) 0.0183(14) 0.0147(14) -0.0034(11) -0.0008(10) 0.0000(10)
C35 0.051(2) 0.0182(16) 0.0249(17) -0.0081(12) 0.0000(15) -0.0185(14)
C36 0.0383(18) 0.0179(15) 0.0206(16) -0.0042(12) 0.0106(13) -0.0102(13)
C37 0.0363(13) 0.0392(9) 0.0414(16) -0.0066(11) -0.0033(8) -0.0056(9)
O1 0.0437(13) 0.0176(11) 0.0200(11) -0.0078(8) 0.0006(9) -0.0149(9)
O2 0.0245(10) 0.0143(10) 0.0149(10) -0.0056(7) 0.0048(8) -0.0063(8)
F1 0.0242(9) 0.0242(9) 0.0269(10) -0.0001(7) -0.0049(7) -0.0044(7)
F2 0.0529(12) 0.0393(11) 0.0234(10) 0.0085(8) -0.0100(9) -0.0243(9)
F3 0.0513(13) 0.0593(14) 0.0282(11) -0.0092(9) 0.0158(9) -0.0385(11)
F4 0.0208(9) 0.0502(12) 0.0519(13) -0.0261(10) 0.0124(9) -0.0131(8)
F5 0.0214(9) 0.0246(9) 0.0397(11) -0.0048(8) -0.0041(8) -0.0020(7)
P1 0.0126(3) 0.0112(3) 0.0122(3) -0.0046(3) 0.0000(3) -0.0015(2)
Cl1 0.0256(4) 0.0145(3) 0.0249(4) -0.0022(3) 0.0079(3) -0.0029(3)
Au1 0.01755(6) 0.01306(6) 0.01828(6) -0.00343(4) 0.00217(4) -0.00170(4)
Cl2 0.0376(9) 0.0313(9) 0.0372(9) -0.0158(7) 0.0023(7) -0.0039(7)
Cl3 0.0363(13) 0.0392(9) 0.0414(16) -0.0066(11) -0.0033(8) -0.0056(9)

loop_
_atom_type_symbol
_atom_type_description
_atom_type_scat_dispersion_real
_atom_type_scat_dispersion_imag
_atom_type_scat_source
C C 0.0033 0.0016 'International Tables Vol C Tables 4.2.6.8 and 6.1.1.4'
H H 0.0000 0.0000 'International Tables Vol C Tables 4.2.6.8 and 6.1.1.4'
O O 0.0106 0.0060 'International Tables Vol C Tables 4.2.6.8 and 6.1.1.4'
F F 0.0171 0.0103 'International Tables Vol C Tables 4.2.6.8 and 6.1.1.4'
P P 0.1023 0.0942 'International Tables Vol C Tables 4.2.6.8 and 6.1.1.4'
Cl Cl 0.1484 0.1585 'International Tables Vol C Tables 4.2.6.8 and 6.1.1.4'
Au Au -2.0133 8.8022 'International Tables Vol C Tables 4.2.6.8 and 6.1.1.4'

loop_
_geom_angle_atom_site_label_1
_geom_angle_atom_site_label_2
_geom_angle_atom_site_label_3
_geom_angle
C6 C1 C2 114.4(3)
C6 C1 Au1 124.0(2)
C2 C1 Au1 121.6(2)
F1 C2 C3 116.1(3)
F1 C2 C1 120.3(2)
C3 C2 C1 123.6(3)
F2 C3 C4 119.1(3)
F2 C3 C2 121.2(3)
C4 C3 C2 119.7(3)
F3 C4 C3 120.5(3)
F3 C4 C5 120.4(3)
C3 C4 C5 119.1(3)
F4 C5 C4 119.7(3)
F4 C5 C6 121.0(3)
C4 C5 C6 119.3(3)
F5 C6 C1 119.9(2)
F5 C6 C5 116.3(3)
C1 C6 C5 123.9(3)
C8 C7 C12 120.2(2)
C8 C7 P1 119.3(2)
C12 C7 P1 120.5(2)
C9 C8 C7 119.4(3)
C9 C8 H8 120.3
C7 C8 H8 120.3
C8 C9 C10 120.3(3)
C8 C9 H9 119.8
C10 C9 H9 119.8
C9 C10 C11 120.4(3)
C9 C10 H10 119.8
C11 C10 H10 119.8
C12 C11 C10 120.0(3)
C12 C11 H11 120.0
C10 C11 H11 120.0
C11 C12 C7 119.6(3)
C11 C12 H12 120.2
C7 C12 H12 120.2
C14 C13 C18 120.0(2)
C14 C13 P1 121.7(2)
C18 C13 P1 118.1(2)
C15 C14 C13 119.4(3)
C15 C14 H14 120.3
C13 C14 H14 120.3
C16 C15 C14 120.3(3)
C16 C15 H15 119.8
C14 C15 H15 119.8
C17 C16 C15 120.7(3)
C17 C16 H16 119.7
C15 C16 H16 119.7
C16 C17 C18 119.6(3)
C16 C17 H17 120.2
C18 C17 H17 120.2
C17 C18 C13 120.0(3)
C17 C18 H18 120.0
C13 C18 H18 120.0
C20 C19 C28 121.6(2)
C20 C19 P1 116.9(2)
C28 C19 P1 121.2(2)
C19 C20 C21 121.1(3)
C19 C20 H20 119.4
C21 C20 H20 119.4
C22 C21 C20 118.8(3)
C22 C21 H21 120.6
C20 C21 H21 120.6
C21 C22 C23 121.8(2)
C21 C22 H22 119.1
C23 C22 H22 119.1
C24 C23 C22 119.9(2)
C24 C23 C28 120.1(2)
C22 C23 C28 120.0(2)
C25 C24 C23 120.0(2)
C25 C24 H24 120.0
C23 C24 H24 120.0
C24 C25 C26 120.2(3)
C24 C25 H25 119.9
C26 C25 H25 119.9
C27 C26 C25 123.1(3)
C27 C26 H26 118.5
C25 C26 H26 118.5
C26 C27 C28 117.7(2)
C26 C27 C30 119.6(2)
C28 C27 C30 122.7(2)
C19 C28 C23 116.6(2)
C19 C28 C27 124.5(2)
C23 C28 C27 118.9(2)
C34 C29 C30 120.3(2)
C34 C29 P1 116.9(2)
C30 C29 P1 122.7(2)
C31 C30 C29 116.9(2)
C31 C30 C27 120.4(2)
C29 C30 C27 122.7(2)
C32 C31 C30 121.8(2)
C32 C31 H31 119.1
C30 C31 H31 119.1
O1 C32 C31 115.0(2)
O1 C32 C33 123.5(2)
C31 C32 C33 121.6(2)
C34 C33 C32 117.5(2)
C34 C33 H33 121.3
C32 C33 H33 121.3
O2 C34 C33 124.2(2)
O2 C34 C29 113.9(2)
C33 C34 C29 121.9(2)
O1 C35 H35A 109.5
O1 C35 H35B 109.5
H35A C35 H35B 109.5
O1 C35 H35C 109.5
H35A C35 H35C 109.5
H35B C35 H35C 109.5
O2 C36 H36A 109.5
O2 C36 H36B 109.5
H36A C36 H36B 109.5
O2 C36 H36C 109.5
H36A C36 H36C 109.5
H36B C36 H36C 109.5
Cl3 C37 Cl2 115.5(6)
Cl3 C37 H37A 108.4
Cl2 C37 H37A 108.4
Cl3 C37 H37B 108.4
Cl2 C37 H37B 108.4
H37A C37 H37B 107.5
C32 O1 C35 117.4(2)
C34 O2 C36 118.5(2)
C29 P1 C19 105.44(12)
C29 P1 C7 109.86(12)
C19 P1 C7 111.48(12)
C29 P1 C13 112.89(12)
C19 P1 C13 106.89(12)
C7 P1 C13 110.18(12)
C1 Au1 Cl1 178.48(8)

loop_
_geom_bond_atom_site_label_1
_geom_bond_atom_site_label_2
_geom_bond_distance
C1 C6 1.378(4)
C1 C2 1.385(4)
C1 Au1 2.014(3)
C2 F1 1.361(3)
C2 C3 1.375(4)
C3 F2 1.352(3)
C3 C4 1.369(4)
C4 F3 1.346(3)
C4 C5 1.377(5)
C5 F4 1.345(3)
C5 C6 1.379(4)
C6 F5 1.360(3)
C7 C8 1.396(4)
C7 C12 1.398(4)
C7 P1 1.798(3)
C8 C9 1.384(4)
C8 H8 0.9500
C9 C10 1.385(4)
C9 H9 0.9500
C10 C11 1.386(4)
C10 H10 0.9500
C11 C12 1.385(4)
C11 H11 0.9500
C12 H12 0.9500
C13 C14 1.394(4)
C13 C18 1.395(4)
C13 P1 1.803(3)
C14 C15 1.385(4)
C14 H14 0.9500
C15 C16 1.384(4)
C15 H15 0.9500
C16 C17 1.379(4)
C16 H16 0.9500
C17 C18 1.389(4)
C17 H17 0.9500
C18 H18 0.9500
C19 C20 1.383(4)
C19 C28 1.425(4)
C19 P1 1.782(3)
C20 C21 1.406(4)
C20 H20 0.9500
C21 C22 1.368(4)
C21 H21 0.9500
C22 C23 1.419(4)
C22 H22 0.9500
C23 C24 1.415(4)
C23 C28 1.432(4)
C24 C25 1.362(4)
C24 H24 0.9500
C25 C26 1.398(4)
C25 H25 0.9500
C26 C27 1.384(4)
C26 H26 0.9500
C27 C28 1.437(4)
C27 C30 1.489(4)
C29 C34 1.411(4)
C29 C30 1.412(4)
C29 P1 1.764(3)
C30 C31 1.394(4)
C31 C32 1.389(4)
C31 H31 0.9500
C32 O1 1.353(3)
C32 C33 1.392(4)
C33 C34 1.376(4)
C33 H33 0.9500
C34 O2 1.357(3)
C35 O1 1.439(3)
C35 H35A 0.9800
C35 H35B 0.9800
C35 H35C 0.9800
C36 O2 1.434(3)
C36 H36A 0.9800
C36 H36B 0.9800
C36 H36C 0.9800
C37 Cl3 1.726(9)
C37 Cl2 1.739(12)
C37 H37A 0.9900
C37 H37B 0.9900
Cl1 Au1 2.2962(7)
